data_4133476
loop_
_publ_author_name
'Tang, Cen'
'Zhang, Jiji'
'Zhang, Jie'
'Xie, Zuowei'

_publ_section_title
;
 Regioselective Nucleophilic Alkylation/Arylation of B-H Bonds in
 o-Carboranes: An Alternative Method for Selective Cage Boron
 Functionalization.
;
_journal_issue 48
_journal_name_full 'Journal of the American Chemical Society'
_journal_page_first 16423
_journal_page_last 16427
_journal_paper_doi 10.1021/jacs.8b10270
_journal_volume 140
_journal_year 2018
_chemical_formula_sum 'C8 H16 B10'
_chemical_formula_weight 220.31
_space_group_crystal_system monoclinic
_space_group_IT_number 14
_space_group_name_Hall '-P 2yn'
_space_group_name_H-M_alt 'P 1 21/n 1'
_atom_sites_solution_hydrogens geom
_audit_creation_method SHELXL-2014/6
_cell_angle_alpha 90
_cell_angle_beta 95.384(4)
_cell_angle_gamma 90
_cell_formula_units_Z 4
_cell_length_a 6.7382(5)
_cell_length_b 13.5359(9)
_cell_length_c 14.4823(9)
_cell_measurement_reflns_used 74
_cell_measurement_temperature 296(2)
_cell_measurement_theta_max 15
_cell_measurement_theta_min 15
_cell_volume 1315.07(15)
_computing_cell_refinement 'BRUKER KAPPA APEXII DUO DIFFRACTOMETER'
_computing_data_collection 'BRUKER KAPPA APEXII DUO DIFFRACTOMETER'
_computing_data_reduction 'BRUKER KAPPA APEXII DUO DIFFRACTOMETER'
_computing_molecular_graphics 'BRUKER SHELXTL'
_computing_publication_material 'BRUKER SHELXTL'
_computing_structure_refinement 'SHELXL-2014/6 (Sheldrick, 2014)'
_diffrn_ambient_temperature 296(2)
_diffrn_measured_fraction_theta_full 1.000
_diffrn_measured_fraction_theta_max 1.000
_diffrn_measurement_device_type 'BRUKER KAPPA APEXII DUO DIFFRACTOMETER'
_diffrn_measurement_method 'PHI & OMEGA SCAN'
_diffrn_radiation_type MoK\a
_diffrn_radiation_wavelength 0.71073
_diffrn_reflns_av_R_equivalents 0.0401
_diffrn_reflns_av_unetI/netI 0.0330
_diffrn_reflns_Laue_measured_fraction_full 1.000
_diffrn_reflns_Laue_measured_fraction_max 1.000
_diffrn_reflns_limit_h_max 7
_diffrn_reflns_limit_h_min -8
_diffrn_reflns_limit_k_max 16
_diffrn_reflns_limit_k_min -16
_diffrn_reflns_limit_l_max 17
_diffrn_reflns_limit_l_min -17
_diffrn_reflns_number 13743
_diffrn_reflns_point_group_measured_fraction_full 1.000
_diffrn_reflns_point_group_measured_fraction_max 1.000
_diffrn_reflns_theta_full 25.242
_diffrn_reflns_theta_max 25.249
_diffrn_reflns_theta_min 2.064
_exptl_absorpt_coefficient_mu 0.051
_exptl_absorpt_correction_T_max 0.7456
_exptl_absorpt_correction_T_min 0.6380
_exptl_absorpt_correction_type multi-scan
_exptl_crystal_colour colourless
_exptl_crystal_density_diffrn 1.113
_exptl_crystal_description block
_exptl_crystal_F_000 456
_exptl_crystal_size_max 0.400
_exptl_crystal_size_mid 0.300
_exptl_crystal_size_min 0.200
_refine_diff_density_max 0.156
_refine_diff_density_min -0.157
_refine_diff_density_rms 0.032
_refine_ls_extinction_method none
_refine_ls_goodness_of_fit_ref 1.027
_refine_ls_hydrogen_treatment riding
_refine_ls_matrix_type full
_refine_ls_number_parameters 163
_refine_ls_number_reflns 2383
_refine_ls_number_restraints 0
_refine_ls_restrained_S_all 1.027
_refine_ls_R_factor_all 0.0929
_refine_ls_R_factor_gt 0.0540
_refine_ls_shift/su_max 0.000
_refine_ls_shift/su_mean 0.000
_refine_ls_structure_factor_coef Fsqd
_refine_ls_weighting_details 'w=1/[\s^2^(Fo^2^)+(0.0800P)^2^+0.3244P] where P=(Fo^2^+2Fc^2^)/3'
_refine_ls_weighting_scheme calc
_refine_ls_wR_factor_gt 0.1430
_refine_ls_wR_factor_ref 0.1661
_reflns_Friedel_coverage 0.000
_reflns_number_gt 1529
_reflns_number_total 2383
_reflns_threshold_expression 'I > 2\s(I)'
_cod_data_source_file ja8b10270_si_004.cif
_cod_data_source_block 4h
_cod_original_sg_symbol_H-M 'P 21/n'
_cod_database_code 4133476
_shelx_space_group_comment
;
The symmetry employed for this shelxl refinement is uniquely defined
by the following loop, which should always be used as a source of
symmetry information in preference to the above space-group names.
They are only intended as comments.
;
_shelx_estimated_absorpt_t_min 0.980
_shelx_estimated_absorpt_t_max 0.990
_shelxl_version_number 2014/6

loop_
_space_group_symop_operation_xyz
'x, y, z'
'-x+1/2, y+1/2, -z+1/2'
'-x, -y, -z'
'x-1/2, -y-1/2, z-1/2'

loop_
_atom_site_label
_atom_site_type_symbol
_atom_site_fract_x
_atom_site_fract_y
_atom_site_fract_z
_atom_site_U_iso_or_equiv
_atom_site_adp_type
_atom_site_occupancy
_atom_site_site_symmetry_order
_atom_site_calc_flag
_atom_site_refinement_flags_posn
_atom_site_refinement_flags_adp
C1 C 0.1356(3) -0.12272(15) 0.32565(15) 0.0595(6) Uani 1 1 d . .
H1 H 0.1101 -0.1951 0.3570 0.071 Uiso 1 1 calc R U
C2 C 0.1954(3) -0.11430(15) 0.21981(14) 0.0577(6) Uani 1 1 d . .
H2 H 0.2119 -0.1805 0.1771 0.069 Uiso 1 1 calc R U
C11 C 0.1240(3) 0.17117(13) 0.41232(12) 0.0453(5) Uani 1 1 d . .
C12 C -0.0556(3) 0.22089(16) 0.41534(16) 0.0601(6) Uani 1 1 d . .
H12A H -0.1666 0.1997 0.3775 0.072 Uiso 1 1 calc R U
C13 C -0.0735(4) 0.30116(18) 0.47316(18) 0.0770(8) Uani 1 1 d . .
H13A H -0.1958 0.3328 0.4740 0.092 Uiso 1 1 calc R U
C14 C 0.0877(5) 0.33406(18) 0.52896(17) 0.0833(9) Uani 1 1 d . .
H14A H 0.0756 0.3883 0.5675 0.100 Uiso 1 1 calc R U
C15 C 0.2665(5) 0.28700(18) 0.52794(17) 0.0788(8) Uani 1 1 d . .
H15A H 0.3766 0.3090 0.5659 0.095 Uiso 1 1 calc R U
C16 C 0.2839(4) 0.20648(16) 0.47041(15) 0.0617(6) Uani 1 1 d . .
H16A H 0.4067 0.1750 0.4707 0.074 Uiso 1 1 calc R U
B3 B -0.0400(4) -0.0821(2) 0.24253(19) 0.0641(7) Uani 1 1 d . .
H3 H -0.1763 -0.1226 0.2180 0.077 Uiso 1 1 calc R U
B4 B -0.0079(4) -0.02713(17) 0.35332(17) 0.0499(6) Uani 1 1 d . .
H4 H -0.1249 -0.0312 0.4013 0.060 Uiso 1 1 calc R U
B5 B 0.2472(4) -0.03422(17) 0.39372(17) 0.0522(6) Uani 1 1 d . .
H5 H 0.2958 -0.0429 0.4679 0.063 Uiso 1 1 calc R U
B6 B 0.3737(4) -0.09328(19) 0.30808(18) 0.0599(7) Uani 1 1 d . .
H6 H 0.5036 -0.1412 0.3257 0.072 Uiso 1 1 calc R U
B7 B 0.0955(4) -0.01293(19) 0.16717(18) 0.0639(8) Uani 1 1 d . .
H7 H 0.0464 -0.0074 0.0927 0.077 Uiso 1 1 calc R U
B8 B -0.0325(4) 0.04697(19) 0.25269(17) 0.0541(7) Uani 1 1 d . .
H8 H -0.1654 0.0927 0.2344 0.065 Uiso 1 1 calc R U
B9 B 0.1460(3) 0.07900(15) 0.34772(15) 0.0412(5) Uani 1 1 d . .
B10 B 0.3837(4) 0.03537(18) 0.31898(19) 0.0556(7) Uani 1 1 d . .
H10 H 0.5223 0.0737 0.3441 0.067 Uiso 1 1 calc R U
B11 B 0.3528(4) -0.01958(19) 0.20799(19) 0.0619(7) Uani 1 1 d . .
H11 H 0.4705 -0.0180 0.1603 0.074 Uiso 1 1 calc R U
B12 B 0.2105(4) 0.08611(18) 0.23123(17) 0.0558(7) Uani 1 1 d . .
H12 H 0.2360 0.1578 0.1987 0.067 Uiso 1 1 calc R U

loop_
_atom_site_aniso_label
_atom_site_aniso_U_11
_atom_site_aniso_U_22
_atom_site_aniso_U_33
_atom_site_aniso_U_23
_atom_site_aniso_U_13
_atom_site_aniso_U_12
C1 0.0852(16) 0.0389(11) 0.0555(13) 0.0026(10) 0.0131(12) -0.0020(10)
C2 0.0797(16) 0.0446(12) 0.0494(13) -0.0092(10) 0.0087(11) 0.0042(10)
C11 0.0604(12) 0.0390(10) 0.0365(10) 0.0052(8) 0.0051(9) 0.0004(9)
C12 0.0678(15) 0.0523(13) 0.0611(14) -0.0041(11) 0.0113(11) 0.0065(11)
C13 0.102(2) 0.0594(15) 0.0725(17) -0.0037(13) 0.0237(15) 0.0236(14)
C14 0.147(3) 0.0491(14) 0.0545(15) -0.0101(12) 0.0104(17) 0.0085(16)
C15 0.116(2) 0.0596(15) 0.0568(15) -0.0133(12) -0.0124(15) -0.0028(15)
C16 0.0783(16) 0.0543(13) 0.0495(13) -0.0056(11) -0.0098(11) 0.0031(11)
B3 0.0603(16) 0.0634(17) 0.0669(17) -0.0161(14) -0.0035(13) -0.0092(13)
B4 0.0521(14) 0.0480(13) 0.0506(14) -0.0028(11) 0.0093(11) -0.0046(10)
B5 0.0652(16) 0.0475(13) 0.0424(13) 0.0033(11) -0.0026(11) 0.0083(11)
B6 0.0632(16) 0.0557(15) 0.0605(16) -0.0024(12) 0.0037(13) 0.0168(12)
B7 0.094(2) 0.0589(16) 0.0371(13) -0.0034(12) -0.0044(13) 0.0144(14)
B8 0.0581(15) 0.0583(15) 0.0437(13) -0.0053(11) -0.0071(11) 0.0116(12)
B9 0.0454(12) 0.0387(11) 0.0391(12) 0.0026(9) 0.0016(9) 0.0003(9)
B10 0.0450(13) 0.0568(15) 0.0653(16) -0.0096(13) 0.0070(12) -0.0018(11)
B11 0.0734(18) 0.0544(16) 0.0615(17) -0.0057(13) 0.0256(14) -0.0008(12)
B12 0.0837(19) 0.0409(13) 0.0451(14) 0.0036(11) 0.0175(13) 0.0004(12)

loop_
_atom_type_symbol
_atom_type_description
_atom_type_scat_dispersion_real
_atom_type_scat_dispersion_imag
_atom_type_scat_source
C C 0.0033 0.0016 'International Tables Vol C Tables 4.2.6.8 and 6.1.1.4'
H H 0.0000 0.0000 'International Tables Vol C Tables 4.2.6.8 and 6.1.1.4'
B B 0.0013 0.0007 'International Tables Vol C Tables 4.2.6.8 and 6.1.1.4'

loop_
_geom_angle_atom_site_label_1
_geom_angle_atom_site_label_2
_geom_angle_atom_site_label_3
_geom_angle
C2 C1 B5 111.47(17)
C2 C1 B4 111.65(16)
B5 C1 B4 63.21(13)
C2 C1 B6 61.32(14)
B5 C1 B6 62.86(14)
B4 C1 B6 115.30(17)
C2 C1 B3 61.75(15)
B5 C1 B3 115.33(16)
B4 C1 B3 62.80(14)
B6 C1 B3 115.07(18)
C1 C2 B7 111.17(17)
C1 C2 B11 111.33(17)
B7 C2 B11 63.97(16)
C1 C2 B6 61.38(14)
B7 C2 B6 115.54(18)
B11 C2 B6 62.60(15)
C1 C2 B3 61.24(14)
B7 C2 B3 62.51(16)
B11 C2 B3 115.54(17)
B6 C2 B3 114.69(17)
C16 C11 C12 116.30(19)
C16 C11 B9 121.47(18)
C12 C11 B9 122.23(19)
C13 C12 C11 121.7(2)
C14 C13 C12 120.3(2)
C15 C14 C13 119.7(2)
C14 C15 C16 120.0(2)
C15 C16 C11 122.1(2)
C1 B3 C2 57.01(13)
C1 B3 B8 104.51(17)
C2 B3 B8 104.52(18)
C1 B3 B7 104.16(18)
C2 B3 B7 57.99(14)
B8 B3 B7 60.58(15)
C1 B3 B4 58.26(14)
C2 B3 B4 104.27(17)
B8 B3 B4 60.21(14)
B7 B3 B4 108.29(18)
C1 B4 B3 58.94(14)
C1 B4 B8 104.56(17)
B3 B4 B8 59.62(15)
C1 B4 B5 58.31(13)
B3 B4 B5 108.12(18)
B8 B4 B5 108.53(17)
C1 B4 B9 105.01(16)
B3 B4 B9 108.76(18)
B8 B4 B9 60.86(13)
B5 B4 B9 60.34(12)
C1 B5 B10 104.55(17)
C1 B5 B6 58.90(14)
B10 B5 B6 59.60(14)
C1 B5 B4 58.49(13)
B10 B5 B4 108.43(17)
B6 B5 B4 108.17(17)
C1 B5 B9 105.02(16)
B10 B5 B9 60.84(13)
B6 B5 B9 108.70(17)
B4 B5 B9 60.18(12)
C2 B6 C1 57.30(13)
C2 B6 B10 104.71(18)
C1 B6 B10 104.45(17)
C2 B6 B11 58.38(14)
C1 B6 B11 104.72(18)
B10 B6 B11 60.52(15)
C2 B6 B5 104.58(17)
C1 B6 B5 58.24(13)
B10 B6 B5 60.11(14)
B11 B6 B5 108.49(18)
C2 B7 B3 59.50(15)
C2 B7 B12 104.12(17)
B3 B7 B12 107.81(18)
C2 B7 B8 104.92(18)
B3 B7 B8 59.61(15)
B12 B7 B8 60.26(14)
C2 B7 B11 58.10(14)
B3 B7 B11 108.25(18)
B12 B7 B11 59.92(14)
B8 B7 B11 108.29(18)
B3 B8 B4 60.17(14)
B3 B8 B7 59.81(15)
B4 B8 B7 107.66(17)
B3 B8 B12 107.59(17)
B4 B8 B12 107.30(17)
B7 B8 B12 59.78(15)
B3 B8 B9 108.48(17)
B4 B8 B9 59.96(12)
B7 B8 B9 108.16(17)
B12 B8 B9 59.94(13)
C11 B9 B4 121.68(17)
C11 B9 B5 120.90(16)
B4 B9 B5 59.48(13)
C11 B9 B12 124.33(16)
B4 B9 B12 106.36(16)
B5 B9 B12 106.36(16)
C11 B9 B10 122.34(17)
B4 B9 B10 106.39(16)
B5 B9 B10 58.96(13)
B12 B9 B10 59.73(14)
C11 B9 B8 123.61(17)
B4 B9 B8 59.18(13)
B5 B9 B8 106.53(16)
B12 B9 B8 59.52(14)
B10 B9 B8 106.96(16)
B6 B10 B5 60.29(14)
B6 B10 B11 59.88(15)
B5 B10 B11 108.12(18)
B6 B10 B12 107.61(18)
B5 B10 B12 107.47(17)
B11 B10 B12 59.96(14)
B6 B10 B9 108.74(17)
B5 B10 B9 60.20(13)
B11 B10 B9 108.58(17)
B12 B10 B9 59.90(13)
C2 B11 B6 59.02(14)
C2 B11 B10 104.47(18)
B6 B11 B10 59.60(15)
C2 B11 B12 103.79(18)
B6 B11 B12 107.76(18)
B10 B11 B12 60.44(14)
C2 B11 B7 57.93(14)
B6 B11 B7 107.65(19)
B10 B11 B7 107.99(18)
B12 B11 B7 59.66(14)
B7 B12 B11 60.42(14)
B7 B12 B8 59.96(15)
B11 B12 B8 108.46(17)
B7 B12 B10 107.93(17)
B11 B12 B10 59.60(14)
B8 B12 B10 108.26(17)
B7 B12 B9 108.77(17)
B11 B12 B9 108.68(17)
B8 B12 B9 60.53(13)
B10 B12 B9 60.37(13)

loop_
_geom_bond_atom_site_label_1
_geom_bond_atom_site_label_2
_geom_bond_distance
C1 C2 1.625(3)
C1 B5 1.683(3)
C1 B4 1.686(3)
C1 B6 1.695(3)
C1 B3 1.698(3)
C2 B7 1.680(3)
C2 B11 1.683(3)
C2 B6 1.694(3)
C2 B3 1.707(3)
C11 C16 1.388(3)
C11 C12 1.389(3)
C11 B9 1.575(3)
C12 C13 1.384(3)
C13 C14 1.366(4)
C14 C15 1.364(4)
C15 C16 1.384(3)
B3 B8 1.754(4)
B3 B7 1.757(4)
B3 B4 1.763(4)
B4 B8 1.764(3)
B4 B5 1.766(3)
B4 B9 1.778(3)
B5 B10 1.758(4)
B5 B6 1.761(4)
B5 B9 1.781(3)
B6 B10 1.749(4)
B6 B11 1.754(4)
B7 B12 1.768(4)
B7 B8 1.771(4)
B7 B11 1.781(4)
B8 B12 1.776(4)
B8 B9 1.794(3)
B9 B12 1.784(3)
B9 B10 1.792(3)
B10 B11 1.766(4)
B10 B12 1.781(4)
B11 B12 1.772(3)
